data_7108568
loop_
_publ_author_name
'Veera V. E. Ramesh'
'Gowri Priya'
'Amol S. Kotmale'
'Rajesh G. Gonnade'
'Pattuparambil R. Rajamohanan'
'Gangadhar J. Sanjayan'

_publ_section_title
;
 Multifaceted folding in a foldamer featuring highly cooperative folds
;
_journal_name_full Chem.Commun.
_journal_page_first 11205
_journal_paper_doi 10.1039/c2cc35649j
_journal_volume 48
_journal_year 2012
_chemical_absolute_configuration syn
_chemical_formula_moiety 'C20 H20 N4 O5'
_chemical_formula_sum 'C20 H20 N4 O5'
_chemical_formula_weight 396.40
_chemical_name_systematic
;
?
;
_space_group_IT_number 4
_symmetry_cell_setting monoclinic
_symmetry_space_group_name_Hall 'P 2yb'
_symmetry_space_group_name_H-M 'P 1 21 1'
_atom_sites_solution_hydrogens geom
_atom_sites_solution_primary direct
_atom_sites_solution_secondary difmap
_audit_creation_method SHELXL-97
_cell_angle_alpha 90.00
_cell_angle_beta 116.821(2)
_cell_angle_gamma 90.00
_cell_formula_units_Z 2
_cell_length_a 10.9252(7)
_cell_length_b 8.9395(6)
_cell_length_c 11.2908(7)
_cell_measurement_reflns_used 5609
_cell_measurement_temperature 100(2)
_cell_measurement_theta_max 28.77
_cell_measurement_theta_min 3.05
_cell_volume 984.09(11)
_computing_cell_refinement 'BRUKER SAINT'
_computing_data_collection 'BRUKER SMART'
_computing_data_reduction 'BRUKER SAINT'
_computing_molecular_graphics SHELXTL
_computing_publication_material SHELXTL
_computing_structure_refinement 'SHELXL-97 (Sheldrick, 1997)'
_computing_structure_solution 'SHELXS-97 (Sheldrick, 1990)'
_diffrn_ambient_temperature 100(2)
_diffrn_measured_fraction_theta_full 0.998
_diffrn_measured_fraction_theta_max 0.998
_diffrn_measurement_device 'BRUKER SMART APEX'
_diffrn_measurement_device_type 'CCD Area Detector'
_diffrn_measurement_method 'Omega and phi Scan'
_diffrn_radiation_monochromator graphite
_diffrn_radiation_source 'fine-focus sealed tube'
_diffrn_radiation_type MoK\a
_diffrn_radiation_wavelength 0.71073
_diffrn_reflns_av_R_equivalents 0.0287
_diffrn_reflns_av_sigmaI/netI 0.0365
_diffrn_reflns_limit_h_max 14
_diffrn_reflns_limit_h_min -14
_diffrn_reflns_limit_k_max 12
_diffrn_reflns_limit_k_min -11
_diffrn_reflns_limit_l_max 15
_diffrn_reflns_limit_l_min -15
_diffrn_reflns_number 13960
_diffrn_reflns_theta_full 28.82
_diffrn_reflns_theta_max 28.82
_diffrn_reflns_theta_min 2.02
_exptl_absorpt_coefficient_mu 0.098
_exptl_absorpt_correction_T_max 0.9902
_exptl_absorpt_correction_T_min 0.9273
_exptl_absorpt_correction_type multi-scan
_exptl_absorpt_process_details 'Bruker SADABS'
_exptl_crystal_colour colourless
_exptl_crystal_density_diffrn 1.338
_exptl_crystal_density_method 'not measured'
_exptl_crystal_description needle
_exptl_crystal_F_000 416
_exptl_crystal_size_max 0.78
_exptl_crystal_size_mid 0.16
_exptl_crystal_size_min 0.10
_refine_diff_density_max 0.302
_refine_diff_density_min -0.193
_refine_diff_density_rms 0.039
_refine_ls_abs_structure_details 'Flack H D (1983), Acta Cryst. A39, 876-881'
_refine_ls_abs_structure_Flack -0.4(8)
_refine_ls_extinction_coef 0.0052(17)
_refine_ls_extinction_expression Fc^*^=kFc[1+0.001xFc^2^\l^3^/sin(2\q)]^-1/4^
_refine_ls_extinction_method SHELXL
_refine_ls_goodness_of_fit_ref 1.054
_refine_ls_hydrogen_treatment refall
_refine_ls_matrix_type full
_refine_ls_number_parameters 343
_refine_ls_number_reflns 4884
_refine_ls_number_restraints 1
_refine_ls_restrained_S_all 1.054
_refine_ls_R_factor_all 0.0443
_refine_ls_R_factor_gt 0.0386
_refine_ls_shift/su_max 0.000
_refine_ls_shift/su_mean 0.000
_refine_ls_structure_factor_coef Fsqd
_refine_ls_weighting_details 'calc w=1/[\s^2^(Fo^2^)+(0.0353P)^2^+0.2008P] where P=(Fo^2^+2Fc^2^)/3'
_refine_ls_weighting_scheme calc
_refine_ls_wR_factor_gt 0.0808
_refine_ls_wR_factor_ref 0.0833
_reflns_number_gt 4452
_reflns_number_total 4884
_reflns_threshold_expression >2sigma(I)
_cod_data_source_file c2cc35649j.txt
_cod_data_source_block 4
_cod_original_sg_symbol_H-M P21
_cod_database_code 7108568

loop_
_symmetry_equiv_pos_as_xyz
'x, y, z'
'-x, y+1/2, -z'

loop_
_atom_site_label
_atom_site_type_symbol
_atom_site_fract_x
_atom_site_fract_y
_atom_site_fract_z
_atom_site_U_iso_or_equiv
_atom_site_adp_type
_atom_site_occupancy
_atom_site_symmetry_multiplicity
_atom_site_calc_flag
N1 N 0.23037(13) 0.60240(17) 0.73226(12) 0.0159(3) Uani 1 1 d
N2 N 0.34339(12) 0.94110(16) 0.75319(11) 0.0160(3) Uani 1 1 d
N3 N 0.39620(15) 0.98635(19) 1.09508(13) 0.0218(3) Uani 1 1 d
N4 N -0.12151(14) 0.66226(19) 0.72707(15) 0.0270(3) Uani 1 1 d
O1 O 0.05120(10) 0.43549(14) 0.63954(10) 0.0205(3) Uani 1 1 d
O2 O 0.53361(11) 0.80128(15) 0.86041(11) 0.0244(3) Uani 1 1 d
O3 O 0.31492(15) 0.79683(16) 0.95045(12) 0.0348(3) Uani 1 1 d
O4 O -0.08456(12) 0.71649(16) 0.64860(12) 0.0294(3) Uani 1 1 d
O5 O -0.23962(12) 0.6637(2) 0.71104(16) 0.0477(5) Uani 1 1 d
C1 C 0.12258(14) 0.52091(18) 0.72725(13) 0.0143(3) Uani 1 1 d
C2 C 0.28039(14) 0.60475(18) 0.63656(13) 0.0150(3) Uani 1 1 d
C3 C 0.37267(14) 0.71766(19) 0.64570(14) 0.0151(3) Uani 1 1 d
C4 C 0.42750(16) 0.7247(2) 0.55530(15) 0.0202(3) Uani 1 1 d
C5 C 0.38957(17) 0.6184(2) 0.45524(15) 0.0221(4) Uani 1 1 d
C6 C 0.29961(16) 0.5056(2) 0.44722(14) 0.0208(3) Uani 1 1 d
C7 C 0.24366(15) 0.4970(2) 0.53651(14) 0.0181(3) Uani 1 1 d
C8 C 0.42352(14) 0.82526(18) 0.76079(14) 0.0152(3) Uani 1 1 d
C9 C 0.36865(16) 1.02900(19) 0.87187(14) 0.0176(3) Uani 1 1 d
C10 C 0.25481(18) 1.1479(2) 0.81739(17) 0.0234(4) Uani 1 1 d
C11 C 0.13739(18) 1.0682(2) 0.70146(19) 0.0285(4) Uani 1 1 d
C12 C 0.21112(17) 0.9792(2) 0.63807(15) 0.0250(4) Uani 1 1 d
C13 C 0.35768(16) 0.9259(2) 0.97596(15) 0.0203(3) Uani 1 1 d
C14 C 0.3914(2) 0.8985(2) 1.20165(17) 0.0266(4) Uani 1 1 d
C15 C 0.10322(14) 0.53944(18) 0.85110(14) 0.0151(3) Uani 1 1 d
C16 C -0.01578(16) 0.5966(2) 0.84948(16) 0.0206(3) Uani 1 1 d
C17 C -0.03711(19) 0.6013(3) 0.96176(19) 0.0322(4) Uani 1 1 d
C18 C 0.0652(2) 0.5491(3) 1.08027(18) 0.0338(5) Uani 1 1 d
C19 C 0.18506(18) 0.4911(2) 1.08481(16) 0.0261(4) Uani 1 1 d
C20 C 0.20368(15) 0.4863(2) 0.97107(14) 0.0172(3) Uani 1 1 d
H1N H 0.260(2) 0.666(3) 0.793(2) 0.034(6) Uiso 1 1 d
H3N H 0.418(2) 1.073(3) 1.1073(18) 0.018(5) Uiso 1 1 d
H4 H 0.4887(17) 0.802(2) 0.5626(15) 0.011(4) Uiso 1 1 d
H5 H 0.4267(18) 0.620(2) 0.3933(17) 0.020(5) Uiso 1 1 d
H6 H 0.2754(17) 0.428(2) 0.3833(17) 0.020(5) Uiso 1 1 d
H7 H 0.1800(19) 0.415(2) 0.5271(17) 0.021(5) Uiso 1 1 d
H9 H 0.4593(19) 1.073(2) 0.9105(17) 0.018(4) Uiso 1 1 d
H10A H 0.289(2) 1.229(3) 0.7913(19) 0.025(5) Uiso 1 1 d
H10B H 0.2359(18) 1.180(2) 0.8882(18) 0.021(5) Uiso 1 1 d
H11A H 0.073(2) 1.144(3) 0.640(2) 0.043(6) Uiso 1 1 d
H11B H 0.087(2) 0.991(3) 0.7328(19) 0.028(5) Uiso 1 1 d
H12A H 0.166(2) 0.895(3) 0.595(2) 0.030(5) Uiso 1 1 d
H12B H 0.2310(19) 1.043(2) 0.5739(19) 0.025(5) Uiso 1 1 d
H14A H 0.300(2) 0.866(3) 1.174(2) 0.039(6) Uiso 1 1 d
H14B H 0.4176(19) 0.954(2) 1.2787(19) 0.025(5) Uiso 1 1 d
H14C H 0.453(3) 0.801(4) 1.220(2) 0.057(7) Uiso 1 1 d
H17 H -0.122(2) 0.646(3) 0.9509(18) 0.031(5) Uiso 1 1 d
H18 H 0.054(2) 0.559(3) 1.159(2) 0.039(6) Uiso 1 1 d
H19 H 0.2601(18) 0.453(2) 1.1712(18) 0.023(5) Uiso 1 1 d
H20 H 0.2870(18) 0.447(2) 0.9777(17) 0.020(5) Uiso 1 1 d

loop_
_atom_site_aniso_label
_atom_site_aniso_U_11
_atom_site_aniso_U_22
_atom_site_aniso_U_33
_atom_site_aniso_U_23
_atom_site_aniso_U_13
_atom_site_aniso_U_12
N1 0.0176(6) 0.0159(7) 0.0142(5) -0.0053(5) 0.0072(5) -0.0047(6)
N2 0.0150(6) 0.0163(7) 0.0135(5) -0.0004(5) 0.0036(5) -0.0002(5)
N3 0.0315(7) 0.0128(7) 0.0184(6) -0.0043(6) 0.0088(5) -0.0061(7)
N4 0.0209(7) 0.0239(8) 0.0364(8) 0.0084(7) 0.0132(6) 0.0056(6)
O1 0.0177(5) 0.0226(7) 0.0188(5) -0.0038(5) 0.0061(4) -0.0059(5)
O2 0.0197(5) 0.0173(6) 0.0230(5) -0.0027(5) -0.0020(4) -0.0001(5)
O3 0.0636(9) 0.0222(7) 0.0268(6) -0.0108(6) 0.0277(6) -0.0219(7)
O4 0.0282(6) 0.0297(8) 0.0304(6) 0.0127(6) 0.0133(5) 0.0101(6)
O5 0.0172(6) 0.0530(11) 0.0717(10) 0.0298(9) 0.0189(7) 0.0117(7)
C1 0.0124(6) 0.0141(8) 0.0147(6) 0.0016(6) 0.0046(5) 0.0018(6)
C2 0.0147(6) 0.0166(8) 0.0129(6) -0.0002(6) 0.0055(5) 0.0005(6)
C3 0.0147(6) 0.0141(8) 0.0138(6) 0.0000(6) 0.0040(5) 0.0009(6)
C4 0.0186(7) 0.0212(9) 0.0217(7) 0.0019(7) 0.0098(6) -0.0011(7)
C5 0.0258(8) 0.0261(10) 0.0185(7) 0.0016(7) 0.0136(6) 0.0008(7)
C6 0.0238(7) 0.0223(9) 0.0162(6) -0.0033(7) 0.0089(6) 0.0010(7)
C7 0.0194(7) 0.0172(8) 0.0161(6) -0.0022(6) 0.0067(5) -0.0009(7)
C8 0.0157(7) 0.0128(8) 0.0161(6) 0.0004(6) 0.0063(5) -0.0039(6)
C9 0.0196(7) 0.0146(8) 0.0172(6) -0.0037(6) 0.0070(6) -0.0035(7)
C10 0.0274(8) 0.0162(9) 0.0266(8) -0.0033(7) 0.0121(7) 0.0012(7)
C11 0.0193(8) 0.0253(10) 0.0348(9) -0.0059(8) 0.0068(7) 0.0046(8)
C12 0.0189(7) 0.0276(10) 0.0189(7) -0.0033(8) 0.0001(6) 0.0066(8)
C13 0.0240(7) 0.0178(8) 0.0194(7) -0.0026(6) 0.0101(6) -0.0032(7)
C14 0.0390(10) 0.0233(10) 0.0178(7) -0.0037(7) 0.0131(7) -0.0060(9)
C15 0.0156(6) 0.0121(8) 0.0180(6) -0.0013(6) 0.0080(6) -0.0034(6)
C16 0.0165(7) 0.0201(9) 0.0258(7) 0.0055(7) 0.0101(6) 0.0022(7)
C17 0.0316(9) 0.0355(12) 0.0425(10) 0.0067(9) 0.0280(8) 0.0074(9)
C18 0.0412(10) 0.0416(13) 0.0284(9) 0.0042(9) 0.0244(8) 0.0031(10)
C19 0.0313(8) 0.0280(10) 0.0200(7) 0.0033(8) 0.0124(7) -0.0009(8)
C20 0.0164(7) 0.0161(8) 0.0183(6) -0.0013(6) 0.0070(6) -0.0021(7)

loop_
_atom_type_symbol
_atom_type_description
_atom_type_scat_dispersion_real
_atom_type_scat_dispersion_imag
_atom_type_scat_source
C C 0.0033 0.0016 'International Tables Vol C Tables 4.2.6.8 and 6.1.1.4'
H H 0.0000 0.0000 'International Tables Vol C Tables 4.2.6.8 and 6.1.1.4'
N N 0.0061 0.0033 'International Tables Vol C Tables 4.2.6.8 and 6.1.1.4'
O O 0.0106 0.0060 'International Tables Vol C Tables 4.2.6.8 and 6.1.1.4'

loop_
_geom_angle_atom_site_label_1
_geom_angle_atom_site_label_2
_geom_angle_atom_site_label_3
_geom_angle
C1 N1 C2 126.90(13)
C1 N1 H1N 114.1(14)
C2 N1 H1N 118.3(15)
C8 N2 C9 120.61(12)
C8 N2 C12 125.93(13)
C9 N2 C12 112.61(12)
C13 N3 C14 120.22(17)
C13 N3 H3N 120.0(13)
C14 N3 H3N 119.7(13)
O5 N4 O4 124.02(15)
O5 N4 C16 118.36(15)
O4 N4 C16 117.58(13)
O1 C1 N1 126.46(13)
O1 C1 C15 121.05(13)
N1 C1 C15 112.39(12)
C3 C2 C7 119.45(13)
C3 C2 N1 117.97(13)
C7 C2 N1 122.55(14)
C2 C3 C4 120.72(14)
C2 C3 C8 119.86(12)
C4 C3 C8 119.21(14)
C5 C4 C3 119.63(16)
C5 C4 H4 121.0(10)
C3 C4 H4 119.4(10)
C6 C5 C4 119.65(14)
C6 C5 H5 119.2(12)
C4 C5 H5 121.1(12)
C5 C6 C7 121.49(15)
C5 C6 H6 121.9(11)
C7 C6 H6 116.5(11)
C6 C7 C2 119.05(15)
C6 C7 H7 118.9(11)
C2 C7 H7 122.1(11)
O2 C8 N2 122.18(14)
O2 C8 C3 120.09(14)
N2 C8 C3 117.66(12)
N2 C9 C10 102.70(12)
N2 C9 C13 109.20(13)
C10 C9 C13 113.05(13)
N2 C9 H9 111.3(11)
C10 C9 H9 112.1(12)
C13 C9 H9 108.5(11)
C11 C10 C9 103.55(14)
C11 C10 H10A 113.3(12)
C9 C10 H10A 107.4(13)
C11 C10 H10B 116.1(11)
C9 C10 H10B 108.3(11)
H10A C10 H10B 107.8(18)
C12 C11 C10 103.18(14)
C12 C11 H11A 112.6(13)
C10 C11 H11A 109.5(14)
C12 C11 H11B 106.5(12)
C10 C11 H11B 112.7(11)
H11A C11 H11B 112.0(17)
N2 C12 C11 102.78(13)
N2 C12 H12A 110.9(14)
C11 C12 H12A 114.1(13)
N2 C12 H12B 108.4(11)
C11 C12 H12B 111.8(12)
H12A C12 H12B 108.6(17)
O3 C13 N3 122.15(16)
O3 C13 C9 122.35(14)
N3 C13 C9 115.50(15)
N3 C14 H14A 108.5(14)
N3 C14 H14B 112.1(13)
H14A C14 H14B 107.9(17)
N3 C14 H14C 110.4(13)
H14A C14 H14C 107(2)
H14B C14 H14C 111.0(18)
C20 C15 C16 117.54(13)
C20 C15 C1 119.04(13)
C16 C15 C1 123.21(13)
C17 C16 C15 122.71(15)
C17 C16 N4 117.60(14)
C15 C16 N4 119.62(13)
C18 C17 C16 118.58(16)
C18 C17 H17 125.0(11)
C16 C17 H17 116.4(12)
C17 C18 C19 119.98(15)
C17 C18 H18 119.0(13)
C19 C18 H18 120.9(13)
C18 C19 C20 120.46(15)
C18 C19 H19 120.2(10)
C20 C19 H19 119.3(10)
C15 C20 C19 120.73(14)
C15 C20 H20 120.9(11)
C19 C20 H20 118.4(11)

loop_
_geom_bond_atom_site_label_1
_geom_bond_atom_site_label_2
_geom_bond_distance
N1 C1 1.3640(19)
N1 C2 1.4140(17)
N1 H1N 0.83(2)
N2 C8 1.334(2)
N2 C9 1.4682(19)
N2 C12 1.4829(19)
N3 C13 1.329(2)
N3 C14 1.457(2)
N3 H3N 0.81(2)
N4 O5 1.2195(18)
N4 O4 1.2270(18)
N4 C16 1.466(2)
O1 C1 1.2145(18)
O2 C8 1.2397(18)
O3 C13 1.229(2)
C1 C15 1.5148(19)
C2 C3 1.397(2)
C2 C7 1.398(2)
C3 C4 1.399(2)
C3 C8 1.507(2)
C4 C5 1.388(2)
C4 H4 0.941(19)
C5 C6 1.383(3)
C5 H5 0.954(18)
C6 C7 1.397(2)
C6 H6 0.95(2)
C7 H7 0.98(2)
C9 C10 1.538(2)
C9 C13 1.540(2)
C9 H9 0.968(19)
C10 C11 1.534(3)
C10 H10A 0.92(2)
C10 H10B 0.955(18)
C11 C12 1.521(2)
C11 H11A 1.00(3)
C11 H11B 1.04(2)
C12 H12A 0.91(2)
C12 H12B 1.02(2)
C14 H14A 0.94(2)
C14 H14B 0.93(2)
C14 H14C 1.06(3)
C15 C20 1.387(2)
C15 C16 1.389(2)
C16 C17 1.389(2)
C17 C18 1.381(3)
C17 H17 0.96(2)
C18 C19 1.388(3)
C18 H18 0.95(2)
C19 C20 1.389(2)
C19 H19 1.009(19)
C20 H20 0.945(18)

loop_
_geom_torsion_atom_site_label_1
_geom_torsion_atom_site_label_2
_geom_torsion_atom_site_label_3
_geom_torsion_atom_site_label_4
_geom_torsion
C2 N1 C1 O1 0.4(3)
C2 N1 C1 C15 176.70(14)
C1 N1 C2 C3 166.93(15)
C1 N1 C2 C7 -14.7(2)
C7 C2 C3 C4 0.6(2)
N1 C2 C3 C4 178.99(14)
C7 C2 C3 C8 -174.05(14)
N1 C2 C3 C8 4.4(2)
C2 C3 C4 C5 0.1(2)
C8 C3 C4 C5 174.80(15)
C3 C4 C5 C6 -1.0(2)
C4 C5 C6 C7 1.1(3)
C5 C6 C7 C2 -0.4(2)
C3 C2 C7 C6 -0.5(2)
N1 C2 C7 C6 -178.80(14)
C9 N2 C8 O2 -11.9(2)
C12 N2 C8 O2 179.43(16)
C9 N2 C8 C3 165.08(13)
C12 N2 C8 C3 -3.6(2)
C2 C3 C8 O2 94.96(18)
C4 C3 C8 O2 -79.75(19)
C2 C3 C8 N2 -82.09(18)
C4 C3 C8 N2 103.21(16)
C8 N2 C9 C10 179.77(14)
C12 N2 C9 C10 -10.15(18)
C8 N2 C9 C13 -59.99(17)
C12 N2 C9 C13 110.09(15)
N2 C9 C10 C11 30.21(16)
C13 C9 C10 C11 -87.32(16)
C9 C10 C11 C12 -39.45(18)
C8 N2 C12 C11 155.31(15)
C9 N2 C12 C11 -14.1(2)
C10 C11 C12 N2 32.50(19)
C14 N3 C13 O3 1.3(3)
C14 N3 C13 C9 -179.37(15)
N2 C9 C13 O3 -9.3(2)
C10 C9 C13 O3 104.32(19)
N2 C9 C13 N3 171.38(14)
C10 C9 C13 N3 -74.97(18)
O1 C1 C15 C20 110.68(17)
N1 C1 C15 C20 -65.9(2)
O1 C1 C15 C16 -64.0(2)
N1 C1 C15 C16 119.47(17)
C20 C15 C16 C17 -0.4(3)
C1 C15 C16 C17 174.35(17)
C20 C15 C16 N4 176.40(16)
C1 C15 C16 N4 -8.9(3)
O5 N4 C16 C17 -28.3(3)
O4 N4 C16 C17 149.65(18)
O5 N4 C16 C15 154.80(18)
O4 N4 C16 C15 -27.3(3)
C15 C16 C17 C18 1.1(3)
N4 C16 C17 C18 -175.76(19)
C16 C17 C18 C19 -1.2(3)
C17 C18 C19 C20 0.6(3)
C16 C15 C20 C19 -0.2(2)
C1 C15 C20 C19 -175.17(16)
C18 C19 C20 C15 0.1(3)
